data_7022569
loop_
_publ_author_name
'Willcocks, Alexander M.'
'Pugh, Thomas'
'Hamilton, Jeff A.'
'Johnson, Andrew L.'
'Richards, Stephen P.'
'Kingsley, Andrew J.'

_publ_section_title
;
 CVD of pure copper films from novel iso-ureate complexes.
;
_journal_issue 15
_journal_name_full 'Dalton transactions (Cambridge, England : 2003)'
_journal_page_first 5554
_journal_page_last 5565
_journal_paper_doi 10.1039/c3dt00104k
_journal_volume 42
_journal_year 2013
_chemical_formula_sum 'C16 H34 Cu2 N4 O2'
_chemical_formula_weight 441.55
_chemical_name_systematic
;
?
;
_space_group_IT_number 2
_symmetry_cell_setting triclinic
_symmetry_space_group_name_Hall '-P 1'
_symmetry_space_group_name_H-M 'P -1'
_atom_sites_solution_hydrogens geom
_atom_sites_solution_primary direct
_atom_sites_solution_secondary difmap
_audit_creation_method SHELXL-97
_cell_angle_alpha 108.5190(10)
_cell_angle_beta 99.5910(10)
_cell_angle_gamma 91.2370(10)
_cell_formula_units_Z 4
_cell_length_a 10.4470(2)
_cell_length_b 11.9090(2)
_cell_length_c 18.1380(3)
_cell_measurement_reflns_used 9641
_cell_measurement_temperature 150(2)
_cell_measurement_theta_max 28.30
_cell_measurement_theta_min 8.52
_cell_volume 2103.14(7)
_computing_cell_refinement 'HKL Scalepack (Otwinowski & Minor 1997)'
_computing_data_collection 'Kappa CCD'
_computing_data_reduction 'Denzo and Scalepak (Otwinowski & Minor, 1997)'
_computing_molecular_graphics 'ORTEP 3 for Windows (Farrugia, 1997)'
_computing_publication_material 'SHELXL-97 (Sheldrick, 1997)'
_computing_structure_refinement 'SHELXL-97 (Sheldrick, 1997)'
_computing_structure_solution 'SHELXS-86 (Sheldrick, 1986)'
_diffrn_ambient_temperature 150(2)
_diffrn_measured_fraction_theta_full 0.922
_diffrn_measured_fraction_theta_max 0.922
_diffrn_measurement_device_type 'Bruker Kappa CCD Diffractometer'
_diffrn_measurement_method 'omega and phi scans'
_diffrn_radiation_monochromator graphite
_diffrn_radiation_source 'fine-focus sealed tube'
_diffrn_radiation_type MoK\a
_diffrn_radiation_wavelength 0.71073
_diffrn_reflns_av_R_equivalents 0.0541
_diffrn_reflns_av_sigmaI/netI 0.0523
_diffrn_reflns_limit_h_max 13
_diffrn_reflns_limit_h_min -12
_diffrn_reflns_limit_k_max 15
_diffrn_reflns_limit_k_min -15
_diffrn_reflns_limit_l_max 23
_diffrn_reflns_limit_l_min -23
_diffrn_reflns_number 26887
_diffrn_reflns_theta_full 28.30
_diffrn_reflns_theta_max 28.30
_diffrn_reflns_theta_min 8.52
_diffrn_standards_decay_% 0
_diffrn_standards_interval_count 0
_diffrn_standards_interval_time 0
_diffrn_standards_number 0
_exptl_absorpt_coefficient_mu 2.037
_exptl_absorpt_correction_T_max 0.8540
_exptl_absorpt_correction_T_min 0.7777
_exptl_absorpt_correction_type multi-scan
_exptl_absorpt_process_details 'SORTAV (Blessing, 1995)'
_exptl_crystal_colour Yellow
_exptl_crystal_density_diffrn 1.395
_exptl_crystal_density_method 'not measured'
_exptl_crystal_description Block
_exptl_crystal_F_000 928
_exptl_crystal_size_max 0.13
_exptl_crystal_size_mid 0.10
_exptl_crystal_size_min 0.08
_refine_diff_density_max 0.756
_refine_diff_density_min -0.818
_refine_diff_density_rms 0.079
_refine_ls_extinction_method none
_refine_ls_goodness_of_fit_ref 1.048
_refine_ls_hydrogen_treatment constr
_refine_ls_matrix_type full
_refine_ls_number_parameters 453
_refine_ls_number_reflns 9641
_refine_ls_number_restraints 0
_refine_ls_restrained_S_all 1.048
_refine_ls_R_factor_all 0.0586
_refine_ls_R_factor_gt 0.0397
_refine_ls_shift/su_max 0.001
_refine_ls_shift/su_mean 0.000
_refine_ls_structure_factor_coef Fsqd
_refine_ls_weighting_details 'calc w=1/[\s^2^(Fo^2^)+(0.0406P)^2^+0.9335P] where P=(Fo^2^+2Fc^2^)/3'
_refine_ls_weighting_scheme calc
_refine_ls_wR_factor_gt 0.0939
_refine_ls_wR_factor_ref 0.1042
_reflns_number_gt 7286
_reflns_number_total 9641
_reflns_threshold_expression >2sigma(I)
_cod_data_source_file c3dt00104k.txt
_cod_data_source_block 1
_cod_depositor_comments
;
The following automatic conversions were performed:

'_symmetry_cell_setting' value 'Triclinic' changed to 'triclinic'
according to /home/saulius/struct/CIF-dictionaries/cif_core.dic
dictionary named 'cif_core.dic' version 2.4.2 from
2011-04-26.

'_exptl_absorpt_correction_type' value 'Multi-scan'
changed to 'multi-scan' according to
/home/saulius/struct/CIF-dictionaries/cif_core.dic dictionary named
'cif_core.dic' version 2.4.2 from
2011-04-26.

'_refine_ls_hydrogen_treatment' value 'Constr' changed
to 'constr' according to
/home/saulius/struct/CIF-dictionaries/cif_core.dic dictionary named
'cif_core.dic' version 2.4.2 from 2011-04-26.

Automatic conversion script
Id: cif_fix_values 1891 2012-01-12 08:04:46Z andrius 
;
_cod_original_cell_volume 2103.14(6)
_cod_original_sg_symbol_H-M P-1
_cod_database_code 7022569

loop_
_symmetry_equiv_pos_as_xyz
'x, y, z'
'-x, -y, -z'

loop_
_atom_site_label
_atom_site_type_symbol
_atom_site_fract_x
_atom_site_fract_y
_atom_site_fract_z
_atom_site_U_iso_or_equiv
_atom_site_adp_type
_atom_site_occupancy
_atom_site_symmetry_multiplicity
_atom_site_calc_flag
_atom_site_refinement_flags
Cu1 Cu -0.57255(3) 0.26080(3) 0.528567(16) 0.02399(8) Uani 1 1 d .
Cu2 Cu -0.36582(3) 0.23521(2) 0.478750(16) 0.02341(8) Uani 1 1 d .
Cu3 Cu -0.13355(3) 0.26846(2) 0.031911(17) 0.02524(9) Uani 1 1 d .
Cu4 Cu 0.06521(3) 0.24074(2) -0.027196(16) 0.02516(9) Uani 1 1 d .
N1 N -0.63879(19) 0.31274(18) 0.44331(12) 0.0254(4) Uani 1 1 d .
N2 N -0.45100(19) 0.26829(17) 0.38915(11) 0.0237(4) Uani 1 1 d .
N3 N -0.4954(2) 0.20842(18) 0.61129(12) 0.0258(4) Uani 1 1 d .
N4 N -0.29316(19) 0.20607(18) 0.57231(12) 0.0256(4) Uani 1 1 d .
N5 N -0.2166(2) 0.14125(18) -0.05540(12) 0.0285(4) Uani 1 1 d .
N6 N -0.0221(2) 0.10146(17) -0.10261(12) 0.0274(4) Uani 1 1 d .
N7 N -0.0366(2) 0.39099(17) 0.11683(11) 0.0258(4) Uani 1 1 d .
N8 N 0.1398(2) 0.38139(17) 0.05137(12) 0.0275(4) Uani 1 1 d .
O1 O -0.62371(16) 0.34192(14) 0.32473(9) 0.0264(3) Uani 1 1 d .
O2 O -0.31790(17) 0.15344(15) 0.68269(10) 0.0285(4) Uani 1 1 d .
O3 O -0.20651(18) -0.02713(14) -0.16271(10) 0.0298(4) Uani 1 1 d .
O4 O 0.14396(17) 0.52762(14) 0.17151(10) 0.0288(4) Uani 1 1 d .
C1 C -0.5688(2) 0.30725(19) 0.38814(13) 0.0219(4) Uani 1 1 d .
C2 C -0.5914(3) 0.4662(2) 0.33729(18) 0.0361(6) Uani 1 1 d .
H2A H -0.6149 0.5147 0.3872 0.054 Uiso 1 1 calc R
H2B H -0.6398 0.4884 0.2936 0.054 Uiso 1 1 calc R
H2C H -0.4977 0.4796 0.3396 0.054 Uiso 1 1 calc R
C3 C -0.7706(2) 0.3540(2) 0.43642(15) 0.0279(5) Uani 1 1 d .
H3 H -0.7806 0.3990 0.3980 0.033 Uiso 1 1 calc R
C4 C -0.7887(3) 0.4367(3) 0.51719(19) 0.0460(7) Uani 1 1 d .
H4A H -0.7800 0.3929 0.5551 0.069 Uiso 1 1 calc R
H4B H -0.8755 0.4664 0.5126 0.069 Uiso 1 1 calc R
H4C H -0.7223 0.5038 0.5357 0.069 Uiso 1 1 calc R
C5 C -0.8710(3) 0.2479(3) 0.4063(2) 0.0462(7) Uani 1 1 d .
H5A H -0.8608 0.1988 0.3532 0.069 Uiso 1 1 calc R
H5B H -0.9586 0.2758 0.4043 0.069 Uiso 1 1 calc R
H5C H -0.8582 0.2006 0.4420 0.069 Uiso 1 1 calc R
C6 C -0.3943(2) 0.2431(2) 0.31692(14) 0.0271(5) Uani 1 1 d .
H6 H -0.4114 0.3085 0.2939 0.033 Uiso 1 1 calc R
C7 C -0.4544(3) 0.1259(3) 0.25604(17) 0.0437(7) Uani 1 1 d .
H7A H -0.4303 0.0604 0.2761 0.066 Uiso 1 1 calc R
H7B H -0.4223 0.1147 0.2066 0.066 Uiso 1 1 calc R
H7C H -0.5495 0.1270 0.2462 0.066 Uiso 1 1 calc R
C8 C -0.2481(3) 0.2375(3) 0.33806(16) 0.0344(6) Uani 1 1 d .
H8A H -0.2093 0.3138 0.3763 0.052 Uiso 1 1 calc R
H8B H -0.2100 0.2210 0.2902 0.052 Uiso 1 1 calc R
H8C H -0.2306 0.1743 0.3613 0.052 Uiso 1 1 calc R
C11 C -0.3700(2) 0.1896(2) 0.61956(13) 0.0233(5) Uani 1 1 d .
C12 C -0.3014(3) 0.0274(2) 0.65877(18) 0.0401(6) Uani 1 1 d .
H12A H -0.3851 -0.0170 0.6314 0.060 Uiso 1 1 calc R
H12B H -0.2695 0.0048 0.7056 0.060 Uiso 1 1 calc R
H12C H -0.2382 0.0090 0.6231 0.060 Uiso 1 1 calc R
C13 C -0.5757(2) 0.1825(2) 0.66427(15) 0.0294(5) Uani 1 1 d .
H13 H -0.5240 0.1389 0.6964 0.035 Uiso 1 1 calc R
C14 C -0.6104(4) 0.2977(3) 0.7198(2) 0.0557(9) Uani 1 1 d .
H14A H -0.5305 0.3461 0.7506 0.084 Uiso 1 1 calc R
H14B H -0.6622 0.2802 0.7558 0.084 Uiso 1 1 calc R
H14C H -0.6611 0.3414 0.6890 0.084 Uiso 1 1 calc R
C15 C -0.6954(3) 0.1037(3) 0.6149(2) 0.0492(8) Uani 1 1 d .
H15A H -0.7446 0.1439 0.5811 0.074 Uiso 1 1 calc R
H15B H -0.7502 0.0875 0.6498 0.074 Uiso 1 1 calc R
H15C H -0.6689 0.0287 0.5818 0.074 Uiso 1 1 calc R
C16 C -0.1506(2) 0.2145(2) 0.59753(14) 0.0274(5) Uani 1 1 d .
H16 H -0.1308 0.1971 0.6485 0.033 Uiso 1 1 calc R
C17 C -0.0885(3) 0.1259(3) 0.53687(19) 0.0456(7) Uani 1 1 d .
H17A H -0.1219 0.0452 0.5306 0.068 Uiso 1 1 calc R
H17B H 0.0061 0.1346 0.5544 0.068 Uiso 1 1 calc R
H17C H -0.1096 0.1404 0.4861 0.068 Uiso 1 1 calc R
C18 C -0.0963(3) 0.3405(3) 0.61140(19) 0.0414(7) Uani 1 1 d .
H18A H -0.1149 0.3587 0.5618 0.062 Uiso 1 1 calc R
H18B H -0.0019 0.3476 0.6299 0.062 Uiso 1 1 calc R
H18C H -0.1370 0.3965 0.6514 0.062 Uiso 1 1 calc R
C21 C -0.1460(2) 0.0751(2) -0.10453(13) 0.0255(5) Uani 1 1 d .
C22 C -0.2121(3) -0.1269(2) -0.13443(17) 0.0374(6) Uani 1 1 d .
H22A H -0.1241 -0.1395 -0.1114 0.056 Uiso 1 1 calc R
H22B H -0.2488 -0.1981 -0.1786 0.056 Uiso 1 1 calc R
H22C H -0.2672 -0.1109 -0.0940 0.056 Uiso 1 1 calc R
C23 C -0.3604(2) 0.1209(2) -0.07517(16) 0.0337(6) Uani 1 1 d .
H23 H -0.3846 0.0360 -0.1084 0.040 Uiso 1 1 calc R
C24 C -0.4160(3) 0.1994(4) -0.1211(2) 0.0649(10) Uani 1 1 d .
H24A H -0.3949 0.2829 -0.0884 0.097 Uiso 1 1 calc R
H24B H -0.5108 0.1829 -0.1356 0.097 Uiso 1 1 calc R
H24C H -0.3785 0.1837 -0.1691 0.097 Uiso 1 1 calc R
C25 C -0.4158(3) 0.1456(4) -0.0003(2) 0.0601(10) Uani 1 1 d .
H25A H -0.3948 0.2293 0.0319 0.090 Uiso 1 1 calc R
H25B H -0.3781 0.0950 0.0296 0.090 Uiso 1 1 calc R
H25C H -0.5106 0.1286 -0.0139 0.090 Uiso 1 1 calc R
C26 C 0.0503(3) 0.0205(2) -0.15768(14) 0.0303(5) Uani 1 1 d .
H26 H -0.0053 -0.0555 -0.1856 0.036 Uiso 1 1 calc R
C27 C 0.0793(4) 0.0747(3) -0.2187(2) 0.0549(9) Uani 1 1 d .
H27A H -0.0026 0.0905 -0.2475 0.082 Uiso 1 1 calc R
H27B H 0.1253 0.0194 -0.2559 0.082 Uiso 1 1 calc R
H27C H 0.1338 0.1493 -0.1922 0.082 Uiso 1 1 calc R
C28 C 0.1731(3) -0.0066(3) -0.11176(19) 0.0500(8) Uani 1 1 d .
H28A H 0.2267 0.0675 -0.0818 0.075 Uiso 1 1 calc R
H28B H 0.2221 -0.0592 -0.1485 0.075 Uiso 1 1 calc R
H28C H 0.1504 -0.0458 -0.0751 0.075 Uiso 1 1 calc R
C31 C 0.0800(2) 0.4309(2) 0.11101(14) 0.0247(5) Uani 1 1 d .
C32 C 0.1023(3) 0.6394(2) 0.16551(16) 0.0345(6) Uani 1 1 d .
H32A H 0.1082 0.6430 0.1130 0.052 Uiso 1 1 calc R
H32B H 0.1584 0.7046 0.2060 0.052 Uiso 1 1 calc R
H32C H 0.0119 0.6465 0.1735 0.052 Uiso 1 1 calc R
C33 C -0.0744(2) 0.4302(2) 0.19571(14) 0.0274(5) Uani 1 1 d .
H33 H -0.0505 0.5175 0.2208 0.033 Uiso 1 1 calc R
C34 C -0.0018(3) 0.3657(2) 0.24821(16) 0.0348(6) Uani 1 1 d .
H34A H -0.0264 0.2802 0.2250 0.052 Uiso 1 1 calc R
H34B H -0.0245 0.3951 0.3010 0.052 Uiso 1 1 calc R
H34C H 0.0922 0.3804 0.2524 0.052 Uiso 1 1 calc R
C35 C -0.2211(3) 0.4072(3) 0.18677(17) 0.0374(6) Uani 1 1 d .
H35A H -0.2660 0.4514 0.1543 0.056 Uiso 1 1 calc R
H35B H -0.2457 0.4333 0.2391 0.056 Uiso 1 1 calc R
H35C H -0.2460 0.3221 0.1612 0.056 Uiso 1 1 calc R
C36 C 0.2663(3) 0.4374(2) 0.04950(17) 0.0346(6) Uani 1 1 d .
H36 H 0.2668 0.5253 0.0748 0.041 Uiso 1 1 calc R
C37 C 0.2829(3) 0.4118(3) -0.0358(2) 0.0512(8) Uani 1 1 d .
H37A H 0.2842 0.3259 -0.0610 0.077 Uiso 1 1 calc R
H37B H 0.3650 0.4519 -0.0370 0.077 Uiso 1 1 calc R
H37C H 0.2102 0.4410 -0.0643 0.077 Uiso 1 1 calc R
C38 C 0.3769(3) 0.3928(4) 0.0951(2) 0.0588(9) Uani 1 1 d .
H38A H 0.3642 0.4100 0.1498 0.088 Uiso 1 1 calc R
H38B H 0.4597 0.4328 0.0947 0.088 Uiso 1 1 calc R
H38C H 0.3785 0.3069 0.0704 0.088 Uiso 1 1 calc R

loop_
_atom_site_aniso_label
_atom_site_aniso_U_11
_atom_site_aniso_U_22
_atom_site_aniso_U_33
_atom_site_aniso_U_23
_atom_site_aniso_U_13
_atom_site_aniso_U_12
Cu1 0.01876(15) 0.03204(17) 0.02388(15) 0.01317(12) 0.00292(11) 0.00489(11)
Cu2 0.01807(14) 0.03044(16) 0.02145(14) 0.00880(12) 0.00184(11) 0.00453(11)
Cu3 0.02147(15) 0.02408(15) 0.02371(15) -0.00016(11) 0.00248(11) -0.00129(11)
Cu4 0.02449(16) 0.02243(15) 0.02444(15) 0.00172(11) 0.00509(12) 0.00036(11)
N1 0.0191(9) 0.0319(10) 0.0268(10) 0.0125(8) 0.0026(8) 0.0064(8)
N2 0.0203(9) 0.0280(10) 0.0224(9) 0.0077(8) 0.0036(7) 0.0024(7)
N3 0.0216(10) 0.0310(10) 0.0262(10) 0.0128(8) 0.0013(8) 0.0028(8)
N4 0.0181(9) 0.0304(10) 0.0249(10) 0.0070(8) -0.0013(8) 0.0035(8)
N5 0.0230(10) 0.0273(10) 0.0280(10) 0.0017(8) -0.0004(8) 0.0005(8)
N6 0.0277(10) 0.0248(10) 0.0257(10) 0.0023(8) 0.0051(8) 0.0031(8)
N7 0.0258(10) 0.0243(10) 0.0220(9) 0.0008(8) 0.0039(8) -0.0005(8)
N8 0.0243(10) 0.0253(10) 0.0291(10) 0.0041(8) 0.0045(8) -0.0038(8)
O1 0.0264(8) 0.0285(8) 0.0233(8) 0.0110(7) -0.0022(6) -0.0006(7)
O2 0.0293(9) 0.0304(9) 0.0242(8) 0.0111(7) -0.0042(7) 0.0035(7)
O3 0.0363(10) 0.0210(8) 0.0232(8) 0.0007(6) -0.0054(7) -0.0022(7)
O4 0.0296(9) 0.0209(8) 0.0282(8) 0.0011(7) -0.0014(7) -0.0019(6)
C1 0.0214(11) 0.0217(11) 0.0209(10) 0.0075(8) -0.0019(8) -0.0016(8)
C2 0.0375(14) 0.0332(14) 0.0433(15) 0.0220(12) 0.0040(12) 0.0001(11)
C3 0.0194(11) 0.0335(13) 0.0341(13) 0.0159(10) 0.0036(9) 0.0071(9)
C4 0.0386(16) 0.0548(18) 0.0434(16) 0.0095(14) 0.0143(13) 0.0222(14)
C5 0.0232(13) 0.0448(16) 0.069(2) 0.0215(15) -0.0009(13) 0.0005(11)
C6 0.0272(12) 0.0315(12) 0.0228(11) 0.0081(9) 0.0063(9) 0.0027(10)
C7 0.0327(14) 0.0542(18) 0.0304(14) -0.0050(12) 0.0062(11) -0.0063(13)
C8 0.0262(12) 0.0405(14) 0.0311(13) 0.0026(11) 0.0084(10) -0.0009(10)
C11 0.0235(11) 0.0209(11) 0.0217(10) 0.0050(8) -0.0026(9) -0.0004(8)
C12 0.0506(17) 0.0323(14) 0.0414(15) 0.0200(12) 0.0030(13) 0.0094(12)
C13 0.0266(12) 0.0355(13) 0.0291(12) 0.0149(10) 0.0047(10) 0.0015(10)
C14 0.084(3) 0.0470(18) 0.0451(18) 0.0140(14) 0.0360(18) 0.0122(17)
C15 0.0349(15) 0.067(2) 0.0465(17) 0.0267(15) -0.0022(13) -0.0176(14)
C16 0.0200(11) 0.0313(12) 0.0267(11) 0.0062(10) -0.0009(9) 0.0037(9)
C17 0.0236(13) 0.0496(17) 0.0487(17) -0.0035(14) 0.0033(12) 0.0107(12)
C18 0.0310(14) 0.0370(15) 0.0465(16) 0.0056(12) -0.0031(12) -0.0043(11)
C21 0.0299(12) 0.0213(11) 0.0207(10) 0.0048(9) -0.0039(9) 0.0014(9)
C22 0.0461(16) 0.0220(12) 0.0382(14) 0.0054(10) 0.0007(12) 0.0022(11)
C23 0.0234(12) 0.0280(12) 0.0373(14) -0.0023(10) -0.0024(10) -0.0028(10)
C24 0.0349(17) 0.110(3) 0.066(2) 0.053(2) 0.0051(16) 0.0127(19)
C25 0.0260(15) 0.105(3) 0.059(2) 0.042(2) 0.0045(14) 0.0021(16)
C26 0.0380(14) 0.0257(12) 0.0241(11) 0.0013(9) 0.0098(10) 0.0060(10)
C27 0.078(2) 0.0540(19) 0.0410(17) 0.0162(14) 0.0297(17) 0.0219(17)
C28 0.0523(18) 0.0583(19) 0.0376(15) 0.0095(14) 0.0118(14) 0.0303(15)
C31 0.0261(12) 0.0204(11) 0.0236(11) 0.0047(9) -0.0016(9) 0.0003(9)
C32 0.0420(15) 0.0214(12) 0.0345(13) 0.0040(10) 0.0020(11) -0.0011(10)
C33 0.0315(13) 0.0232(11) 0.0238(11) 0.0019(9) 0.0061(10) 0.0011(9)
C34 0.0384(14) 0.0336(13) 0.0307(13) 0.0102(11) 0.0031(11) -0.0013(11)
C35 0.0332(14) 0.0452(15) 0.0358(14) 0.0123(12) 0.0132(11) 0.0079(12)
C36 0.0269(13) 0.0297(13) 0.0425(15) 0.0044(11) 0.0093(11) -0.0051(10)
C37 0.0397(16) 0.071(2) 0.0501(18) 0.0271(16) 0.0135(14) -0.0047(15)
C38 0.0302(16) 0.090(3) 0.056(2) 0.0282(19) 0.0001(14) -0.0045(16)

loop_
_atom_type_symbol
_atom_type_description
_atom_type_scat_dispersion_real
_atom_type_scat_dispersion_imag
_atom_type_scat_source
C C 0.0033 0.0016 'International Tables Vol C Tables 4.2.6.8 and 6.1.1.4'
H H 0.0000 0.0000 'International Tables Vol C Tables 4.2.6.8 and 6.1.1.4'
Cu Cu 0.3201 1.2651 'International Tables Vol C Tables 4.2.6.8 and 6.1.1.4'
N N 0.0061 0.0033 'International Tables Vol C Tables 4.2.6.8 and 6.1.1.4'
O O 0.0106 0.0060 'International Tables Vol C Tables 4.2.6.8 and 6.1.1.4'

loop_
_geom_angle_atom_site_label_1
_geom_angle_atom_site_label_2
_geom_angle_atom_site_label_3
_geom_angle
N3 Cu1 N1 176.04(9)
N3 Cu1 Cu2 88.04(6)
N1 Cu1 Cu2 88.01(6)
N2 Cu2 N4 175.11(9)
N2 Cu2 Cu1 87.63(6)
N4 Cu2 Cu1 87.54(6)
N7 Cu3 N5 174.99(9)
N7 Cu3 Cu4 87.31(6)
N5 Cu3 Cu4 87.91(7)
N8 Cu4 N6 175.33(9)
N8 Cu4 Cu3 87.93(6)
N6 Cu4 Cu3 87.40(6)
C1 N1 C3 120.4(2)
C1 N1 Cu1 119.68(16)
C3 N1 Cu1 119.82(16)
C1 N2 C6 118.58(19)
C1 N2 Cu2 119.73(16)
C6 N2 Cu2 121.51(15)
C11 N3 C13 120.4(2)
C11 N3 Cu1 119.75(16)
C13 N3 Cu1 119.81(16)
C11 N4 C16 119.7(2)
C11 N4 Cu2 119.63(16)
C16 N4 Cu2 120.31(16)
C21 N5 C23 119.15(19)
C21 N5 Cu3 119.26(16)
C23 N5 Cu3 121.28(16)
C21 N6 C26 120.5(2)
C21 N6 Cu4 120.12(16)
C26 N6 Cu4 119.39(16)
C31 N7 C33 117.68(19)
C31 N7 Cu3 119.73(16)
C33 N7 Cu3 121.64(15)
C31 N8 C36 118.8(2)
C31 N8 Cu4 119.61(16)
C36 N8 Cu4 121.52(16)
C1 O1 C2 112.54(18)
C11 O2 C12 112.23(19)
C21 O3 C22 112.61(18)
C31 O4 C32 113.21(19)
N1 C1 N2 124.0(2)
N1 C1 O1 117.7(2)
N2 C1 O1 118.4(2)
O1 C2 H2A 109.5
O1 C2 H2B 109.5
H2A C2 H2B 109.5
O1 C2 H2C 109.5
H2A C2 H2C 109.5
H2B C2 H2C 109.5
N1 C3 C5 109.7(2)
N1 C3 C4 109.1(2)
C5 C3 C4 111.0(2)
N1 C3 H3 109.0
C5 C3 H3 109.0
C4 C3 H3 109.0
C3 C4 H4A 109.5
C3 C4 H4B 109.5
H4A C4 H4B 109.5
C3 C4 H4C 109.5
H4A C4 H4C 109.5
H4B C4 H4C 109.5
C3 C5 H5A 109.5
C3 C5 H5B 109.5
H5A C5 H5B 109.5
C3 C5 H5C 109.5
H5A C5 H5C 109.5
H5B C5 H5C 109.5
N2 C6 C8 109.2(2)
N2 C6 C7 110.7(2)
C8 C6 C7 109.7(2)
N2 C6 H6 109.1
C8 C6 H6 109.1
C7 C6 H6 109.1
C6 C7 H7A 109.5
C6 C7 H7B 109.5
H7A C7 H7B 109.5
C6 C7 H7C 109.5
H7A C7 H7C 109.5
H7B C7 H7C 109.5
C6 C8 H8A 109.5
C6 C8 H8B 109.5
H8A C8 H8B 109.5
C6 C8 H8C 109.5
H8A C8 H8C 109.5
H8B C8 H8C 109.5
N4 C11 N3 123.8(2)
N4 C11 O2 119.1(2)
N3 C11 O2 117.1(2)
O2 C12 H12A 109.5
O2 C12 H12B 109.5
H12A C12 H12B 109.5
O2 C12 H12C 109.5
H12A C12 H12C 109.5
H12B C12 H12C 109.5
N3 C13 C15 109.0(2)
N3 C13 C14 109.7(2)
C15 C13 C14 112.0(3)
N3 C13 H13 108.7
C15 C13 H13 108.7
C14 C13 H13 108.7
C13 C14 H14A 109.5
C13 C14 H14B 109.5
H14A C14 H14B 109.5
C13 C14 H14C 109.5
H14A C14 H14C 109.5
H14B C14 H14C 109.5
C13 C15 H15A 109.5
C13 C15 H15B 109.5
H15A C15 H15B 109.5
C13 C15 H15C 109.5
H15A C15 H15C 109.5
H15B C15 H15C 109.5
N4 C16 C17 111.1(2)
N4 C16 C18 109.0(2)
C17 C16 C18 110.8(2)
N4 C16 H16 108.6
C17 C16 H16 108.6
C18 C16 H16 108.6
C16 C17 H17A 109.5
C16 C17 H17B 109.5
H17A C17 H17B 109.5
C16 C17 H17C 109.5
H17A C17 H17C 109.5
H17B C17 H17C 109.5
C16 C18 H18A 109.5
C16 C18 H18B 109.5
H18A C18 H18B 109.5
C16 C18 H18C 109.5
H18A C18 H18C 109.5
H18B C18 H18C 109.5
N6 C21 N5 124.1(2)
N6 C21 O3 117.7(2)
N5 C21 O3 118.2(2)
O3 C22 H22A 109.5
O3 C22 H22B 109.5
H22A C22 H22B 109.5
O3 C22 H22C 109.5
H22A C22 H22C 109.5
H22B C22 H22C 109.5
N5 C23 C24 110.2(2)
N5 C23 C25 109.9(2)
C24 C23 C25 110.0(3)
N5 C23 H23 108.9
C24 C23 H23 108.9
C25 C23 H23 108.9
C23 C24 H24A 109.5
C23 C24 H24B 109.5
H24A C24 H24B 109.5
C23 C24 H24C 109.5
H24A C24 H24C 109.5
H24B C24 H24C 109.5
C23 C25 H25A 109.5
C23 C25 H25B 109.5
H25A C25 H25B 109.5
C23 C25 H25C 109.5
H25A C25 H25C 109.5
H25B C25 H25C 109.5
N6 C26 C28 109.5(2)
N6 C26 C27 110.0(2)
C28 C26 C27 111.8(3)
N6 C26 H26 108.5
C28 C26 H26 108.5
C27 C26 H26 108.5
C26 C27 H27A 109.5
C26 C27 H27B 109.5
H27A C27 H27B 109.5
C26 C27 H27C 109.5
H27A C27 H27C 109.5
H27B C27 H27C 109.5
C26 C28 H28A 109.5
C26 C28 H28B 109.5
H28A C28 H28B 109.5
C26 C28 H28C 109.5
H28A C28 H28C 109.5
H28B C28 H28C 109.5
N8 C31 N7 123.8(2)
N8 C31 O4 117.8(2)
N7 C31 O4 118.4(2)
O4 C32 H32A 109.5
O4 C32 H32B 109.5
H32A C32 H32B 109.5
O4 C32 H32C 109.5
H32A C32 H32C 109.5
H32B C32 H32C 109.5
N7 C33 C34 110.3(2)
N7 C33 C35 109.7(2)
C34 C33 C35 110.7(2)
N7 C33 H33 108.7
C34 C33 H33 108.7
C35 C33 H33 108.7
C33 C34 H34A 109.5
C33 C34 H34B 109.5
H34A C34 H34B 109.5
C33 C34 H34C 109.5
H34A C34 H34C 109.5
H34B C34 H34C 109.5
C33 C35 H35A 109.5
C33 C35 H35B 109.5
H35A C35 H35B 109.5
C33 C35 H35C 109.5
H35A C35 H35C 109.5
H35B C35 H35C 109.5
N8 C36 C38 110.6(2)
N8 C36 C37 109.5(2)
C38 C36 C37 110.8(3)
N8 C36 H36 108.6
C38 C36 H36 108.6
C37 C36 H36 108.6
C36 C37 H37A 109.5
C36 C37 H37B 109.5
H37A C37 H37B 109.5
C36 C37 H37C 109.5
H37A C37 H37C 109.5
H37B C37 H37C 109.5
C36 C38 H38A 109.5
C36 C38 H38B 109.5
H38A C38 H38B 109.5
C36 C38 H38C 109.5
H38A C38 H38C 109.5
H38B C38 H38C 109.5

loop_
_geom_bond_atom_site_label_1
_geom_bond_atom_site_label_2
_geom_bond_distance
Cu1 N3 1.872(2)
Cu1 N1 1.877(2)
Cu1 Cu2 2.4653(4)
Cu2 N2 1.878(2)
Cu2 N4 1.879(2)
Cu3 N7 1.8750(19)
Cu3 N5 1.8753(19)
Cu3 Cu4 2.4732(4)
Cu4 N8 1.8709(19)
Cu4 N6 1.879(2)
N1 C1 1.321(3)
N1 C3 1.471(3)
N2 C1 1.324(3)
N2 C6 1.475(3)
N3 C11 1.325(3)
N3 C13 1.472(3)
N4 C11 1.322(3)
N4 C16 1.475(3)
N5 C21 1.326(3)
N5 C23 1.481(3)
N6 C21 1.317(3)
N6 C26 1.473(3)
N7 C31 1.331(3)
N7 C33 1.481(3)
N8 C31 1.320(3)
N8 C36 1.479(3)
O1 C1 1.384(3)
O1 C2 1.447(3)
O2 C11 1.382(3)
O2 C12 1.447(3)
O3 C21 1.387(3)
O3 C22 1.439(3)
O4 C31 1.377(3)
O4 C32 1.440(3)
C2 H2A 0.9800
C2 H2B 0.9800
C2 H2C 0.9800
C3 C5 1.520(4)
C3 C4 1.528(4)
C3 H3 1.0000
C4 H4A 0.9800
C4 H4B 0.9800
C4 H4C 0.9800
C5 H5A 0.9800
C5 H5B 0.9800
C5 H5C 0.9800
C6 C8 1.520(4)
C6 C7 1.521(4)
C6 H6 1.0000
C7 H7A 0.9800
C7 H7B 0.9800
C7 H7C 0.9800
C8 H8A 0.9800
C8 H8B 0.9800
C8 H8C 0.9800
C12 H12A 0.9800
C12 H12B 0.9800
C12 H12C 0.9800
C13 C15 1.513(4)
C13 C14 1.515(4)
C13 H13 1.0000
C14 H14A 0.9800
C14 H14B 0.9800
C14 H14C 0.9800
C15 H15A 0.9800
C15 H15B 0.9800
C15 H15C 0.9800
C16 C17 1.508(4)
C16 C18 1.521(4)
C16 H16 1.0000
C17 H17A 0.9800
C17 H17B 0.9800
C17 H17C 0.9800
C18 H18A 0.9800
C18 H18B 0.9800
C18 H18C 0.9800
C22 H22A 0.9800
C22 H22B 0.9800
C22 H22C 0.9800
C23 C24 1.505(5)
C23 C25 1.511(5)
C23 H23 1.0000
C24 H24A 0.9800
C24 H24B 0.9800
C24 H24C 0.9800
C25 H25A 0.9800
C25 H25B 0.9800
C25 H25C 0.9800
C26 C28 1.509(4)
C26 C27 1.513(4)
C26 H26 1.0000
C27 H27A 0.9800
C27 H27B 0.9800
C27 H27C 0.9800
C28 H28A 0.9800
C28 H28B 0.9800
C28 H28C 0.9800
C32 H32A 0.9800
C32 H32B 0.9800
C32 H32C 0.9800
C33 C34 1.523(4)
C33 C35 1.524(4)
C33 H33 1.0000
C34 H34A 0.9800
C34 H34B 0.9800
C34 H34C 0.9800
C35 H35A 0.9800
C35 H35B 0.9800
C35 H35C 0.9800
C36 C38 1.512(5)
C36 C37 1.519(4)
C36 H36 1.0000
C37 H37A 0.9800
C37 H37B 0.9800
C37 H37C 0.9800
C38 H38A 0.9800
C38 H38B 0.9800
C38 H38C 0.9800
